data_7001804
loop_
_publ_author_name
'Rodr\'iguez-Di\'eguez, Antonio'
'Mota, Antonio J.'
'Cano, Joan'
'Ruiz, Jos\'e'
'Choquesillo-Lazarte, Duane'
'Colacio, Enrique'

_publ_section_title
;
 Structure, magnetism and DFT studies of dinuclear and chain complexes
 containing the tetrazolate-5-carboxylate multidentate bridging ligand
;
_journal_issue 32
_journal_name_full 'Dalton Transactions'
_journal_page_first 6335
_journal_page_last 6344
_journal_paper_doi 10.1039/b901415b
_journal_year 2009
_chemical_formula_moiety 'C4 H12 Mn2 N8 O10, 4(H2 O)'
_chemical_formula_sum 'C4 H20 Mn2 N8 O14'
_chemical_formula_weight 514.16
_chemical_name_systematic
;
?
;
_space_group_IT_number 15
_symmetry_cell_setting monoclinic
_symmetry_space_group_name_Hall '-C 2yc'
_symmetry_space_group_name_H-M 'C 1 2/c 1'
_atom_sites_solution_hydrogens geom
_atom_sites_solution_primary direct
_atom_sites_solution_secondary difmap
_audit_creation_method SHELXL-97
_cell_angle_alpha 90.00
_cell_angle_beta 100.0030(10)
_cell_angle_gamma 90.00
_cell_formula_units_Z 4
_cell_length_a 7.3589(9)
_cell_length_b 13.0212(16)
_cell_length_c 19.866(3)
_cell_measurement_reflns_used 4533
_cell_measurement_temperature 298(2)
_cell_measurement_theta_max 27.895
_cell_measurement_theta_min 3.122
_cell_volume 1874.7(4)
_computing_cell_refinement 'Bruker SAINT'
_computing_data_collection 'Bruker APEX2'
_computing_data_reduction 'Bruker SAINT'
_computing_structure_refinement 'SHELXL-97 (Sheldrick, 2008)'
_computing_structure_solution 'SHELXS-97 (Sheldrick, 2008)'
_diffrn_ambient_temperature 298(2)
_diffrn_measured_fraction_theta_full 0.946
_diffrn_measured_fraction_theta_max 0.946
_diffrn_measurement_device_type 'CCD area detector'
_diffrn_radiation_monochromator graphite
_diffrn_radiation_source 'fine-focus sealed tube'
_diffrn_radiation_type MoK\a
_diffrn_radiation_wavelength 0.71069
_diffrn_reflns_av_R_equivalents 0.0291
_diffrn_reflns_av_sigmaI/netI 0.0242
_diffrn_reflns_limit_h_max 9
_diffrn_reflns_limit_h_min -9
_diffrn_reflns_limit_k_max 17
_diffrn_reflns_limit_k_min -17
_diffrn_reflns_limit_l_max 25
_diffrn_reflns_limit_l_min -25
_diffrn_reflns_number 10648
_diffrn_reflns_theta_full 28.28
_diffrn_reflns_theta_max 28.28
_diffrn_reflns_theta_min 2.08
_exptl_absorpt_coefficient_mu 1.432
_exptl_absorpt_correction_T_max 0.8033
_exptl_absorpt_correction_T_min 0.7435
_exptl_absorpt_correction_type multi-scan
_exptl_absorpt_process_details 'SADABS in APEX2, 2008'
_exptl_crystal_colour colourless
_exptl_crystal_density_diffrn 1.822
_exptl_crystal_density_method 'not measured'
_exptl_crystal_description prismatic
_exptl_crystal_F_000 1048
_exptl_crystal_size_max 0.22
_exptl_crystal_size_mid 0.18
_exptl_crystal_size_min 0.16
_refine_diff_density_max 0.387
_refine_diff_density_min -0.229
_refine_diff_density_rms 0.056
_refine_ls_extinction_method none
_refine_ls_goodness_of_fit_ref 1.041
_refine_ls_hydrogen_treatment constr
_refine_ls_matrix_type full
_refine_ls_number_parameters 128
_refine_ls_number_reflns 2194
_refine_ls_number_restraints 0
_refine_ls_restrained_S_all 1.041
_refine_ls_R_factor_all 0.0297
_refine_ls_R_factor_gt 0.0265
_refine_ls_shift/su_max 0.002
_refine_ls_shift/su_mean 0.000
_refine_ls_structure_factor_coef Fsqd
_refine_ls_weighting_details 'calc w=1/[\s^2^(Fo^2^)+(0.0335P)^2^+1.0837P] where P=(Fo^2^+2Fc^2^)/3'
_refine_ls_weighting_scheme calc
_refine_ls_wR_factor_gt 0.0658
_refine_ls_wR_factor_ref 0.0675
_reflns_number_gt 1995
_reflns_number_total 2194
_reflns_threshold_expression >2sigma(I)
_cod_data_source_file b901415b.txt
_cod_data_source_block compound2
_cod_depositor_comments
;
The following automatic conversions were performed:
'_symmetry_cell_setting' value 'Monoclinic' changed to 'monoclinic'
according to '/home/saulius/struct/CIF-dictionaries/cif_core.dic'
dictionary named 'cif_core.dic' version 2.4.1 from
2010-06-29.

'_exptl_absorpt_correction_type' value 'MULTI-SCAN' changed
to 'multi-scan' according to
'/home/saulius/struct/CIF-dictionaries/cif_core.dic' dictionary named
'cif_core.dic' version 2.4.1 from 2010-06-29.

Automatic conversion script
Id: cif_fix_enum 1527 2010-12-29 10:47:43Z saulius 
;
_cod_original_cell_volume 1874.6(4)
_cod_original_sg_symbol_H-M 'C2/c '
_cod_database_code 7001804

loop_
_symmetry_equiv_pos_as_xyz
'x, y, z'
'-x, y, -z+1/2'
'x+1/2, y+1/2, z'
'-x+1/2, y+1/2, -z+1/2'
'-x, -y, -z'
'x, -y, z-1/2'
'-x+1/2, -y+1/2, -z'
'x+1/2, -y+1/2, z-1/2'

loop_
_atom_site_label
_atom_site_type_symbol
_atom_site_fract_x
_atom_site_fract_y
_atom_site_fract_z
_atom_site_U_iso_or_equiv
_atom_site_adp_type
_atom_site_occupancy
_atom_site_symmetry_multiplicity
_atom_site_calc_flag
_atom_site_refinement_flags
_atom_site_disorder_assembly
_atom_site_disorder_group
Mn1 Mn 0.28601(3) 0.180934(17) 0.604605(11) 0.02488(9) Uani 1 1 d . . .
N1 N 0.05635(18) 0.31616(9) 0.48472(6) 0.0257(3) Uani 1 1 d . . .
N2 N 0.06133(18) 0.28032(10) 0.54792(6) 0.0266(3) Uani 1 1 d . . .
N3 N -0.07978(19) 0.31705(10) 0.57284(7) 0.0298(3) Uani 1 1 d . . .
N4 N -0.17935(17) 0.37784(10) 0.52606(6) 0.0283(3) Uani 1 1 d . . .
C5 C -0.09287(19) 0.37531(11) 0.47286(7) 0.0230(3) Uani 1 1 d . . .
C6 C -0.1443(2) 0.42929(11) 0.40578(8) 0.0253(3) Uani 1 1 d . . .
O7 O -0.03645(15) 0.41312(9) 0.36442(6) 0.0330(3) Uani 1 1 d . . .
O8 O -0.28481(15) 0.48371(10) 0.39610(6) 0.0355(3) Uani 1 1 d . . .
O1W O 0.1914(2) 0.16835(9) 0.69941(7) 0.0475(4) Uani 1 1 d . . .
H1A H 0.1474 0.1199 0.7104 0.057 Uiso 1 1 d R . .
H1B H 0.2072 0.2094 0.7270 0.057 Uiso 1 1 d R . .
O2W O 0.41125(18) 0.32224(9) 0.64913(8) 0.0438(3) Uani 1 1 d . . .
H2A H 0.5206 0.3222 0.6570 0.053 Uiso 1 1 d R . .
H2B H 0.3796 0.3758 0.6288 0.053 Uiso 1 1 d R . .
O3W O 0.13073(17) 0.04519(9) 0.57123(7) 0.0438(3) Uani 1 1 d . . .
H3A H 0.0226 0.0414 0.5766 0.053 Uiso 1 1 d R . .
H3B H 0.1687 -0.0057 0.5572 0.053 Uiso 1 1 d R . .
O4W O 0.77545(17) 0.31532(9) 0.69735(6) 0.0349(3) Uani 1 1 d . . .
H4A H 0.8328 0.3683 0.7166 0.042 Uiso 1 1 d R . .
H4B H 0.8239 0.3013 0.6697 0.042 Uiso 1 1 d R . .
O5W O 1.0000 0.01440(15) 0.7500 0.0591(6) Uani 1 2 d S . .
H5A H 0.9366 -0.0140 0.7167 0.071 Uiso 1 1 d R . .
O6W O 1.0000 0.52660(12) 0.2500 0.0378(4) Uani 1 2 d S . .
H6 H 0.9907 0.4883 0.2859 0.045 Uiso 1 1 d R . .

loop_
_atom_site_aniso_label
_atom_site_aniso_U_11
_atom_site_aniso_U_22
_atom_site_aniso_U_33
_atom_site_aniso_U_23
_atom_site_aniso_U_13
_atom_site_aniso_U_12
Mn1 0.02193(14) 0.02898(15) 0.02505(14) 0.00458(8) 0.00775(10) 0.00589(9)
N1 0.0226(6) 0.0309(7) 0.0247(7) 0.0048(5) 0.0068(5) 0.0068(5)
N2 0.0246(6) 0.0328(7) 0.0234(6) 0.0040(5) 0.0074(5) 0.0070(5)
N3 0.0290(7) 0.0363(7) 0.0254(7) 0.0030(5) 0.0089(5) 0.0084(6)
N4 0.0261(7) 0.0331(7) 0.0270(7) 0.0023(5) 0.0077(5) 0.0097(5)
C5 0.0200(7) 0.0235(7) 0.0262(7) 0.0001(5) 0.0057(6) 0.0025(5)
C6 0.0214(7) 0.0246(7) 0.0296(8) 0.0028(6) 0.0034(6) 0.0010(6)
O7 0.0286(6) 0.0425(6) 0.0297(6) 0.0114(5) 0.0101(5) 0.0111(5)
O8 0.0265(6) 0.0382(7) 0.0423(7) 0.0121(5) 0.0075(5) 0.0128(5)
O1W 0.0753(10) 0.0390(7) 0.0354(7) -0.0064(5) 0.0300(7) -0.0146(6)
O2W 0.0316(7) 0.0326(7) 0.0622(9) 0.0100(6) -0.0053(6) 0.0002(5)
O3W 0.0281(6) 0.0364(6) 0.0705(9) -0.0180(6) 0.0189(6) -0.0007(5)
O4W 0.0328(6) 0.0432(7) 0.0302(6) -0.0015(5) 0.0093(5) -0.0031(5)
O5W 0.0731(15) 0.0446(11) 0.0675(14) 0.000 0.0340(12) 0.000
O6W 0.0562(11) 0.0306(8) 0.0269(8) 0.000 0.0076(8) 0.000

loop_
_atom_type_symbol
_atom_type_description
_atom_type_scat_dispersion_real
_atom_type_scat_dispersion_imag
_atom_type_scat_source
C C 0.0033 0.0016 'International Tables Vol C Tables 4.2.6.8 and 6.1.1.4'
H H 0.0000 0.0000 'International Tables Vol C Tables 4.2.6.8 and 6.1.1.4'
N N 0.0061 0.0033 'International Tables Vol C Tables 4.2.6.8 and 6.1.1.4'
O O 0.0106 0.0060 'International Tables Vol C Tables 4.2.6.8 and 6.1.1.4'
Mn Mn 0.3368 0.7283 'International Tables Vol C Tables 4.2.6.8 and 6.1.1.4'

loop_
_geom_angle_atom_site_label_1
_geom_angle_atom_site_label_2
_geom_angle_atom_site_label_3
_geom_angle
_geom_angle_site_symmetry_1
_geom_angle_site_symmetry_3
_geom_angle_publ_flag
O1W Mn1 O3W 88.37(5) . . ?
O1W Mn1 O2W 83.44(5) . . ?
O3W Mn1 O2W 170.83(5) . . ?
O1W Mn1 O7 95.52(5) . 7_556 ?
O3W Mn1 O7 90.18(5) . 7_556 ?
O2W Mn1 O7 94.68(5) . 7_556 ?
O1W Mn1 N2 99.39(5) . . ?
O3W Mn1 N2 90.78(5) . . ?
O2W Mn1 N2 86.53(5) . . ?
O7 Mn1 N2 165.07(4) 7_556 . ?
O1W Mn1 N1 168.33(6) . 7_556 ?
O3W Mn1 N1 95.09(5) . 7_556 ?
O2W Mn1 N1 93.75(5) . 7_556 ?
O7 Mn1 N1 73.36(4) 7_556 7_556 ?
N2 Mn1 N1 91.72(4) . 7_556 ?
C5 N1 N2 104.86(12) . . ?
C5 N1 Mn1 111.62(9) . 7_556 ?
N2 N1 Mn1 143.40(10) . 7_556 ?
N3 N2 N1 109.42(12) . . ?
N3 N2 Mn1 125.59(10) . . ?
N1 N2 Mn1 124.88(9) . . ?
N2 N3 N4 109.05(12) . . ?
C5 N4 N3 104.96(12) . . ?
N4 C5 N1 111.69(13) . . ?
N4 C5 C6 128.06(13) . . ?
N1 C5 C6 120.24(13) . . ?
O8 C6 O7 126.80(14) . . ?
O8 C6 C5 118.77(13) . . ?
O7 C6 C5 114.43(12) . . ?
C6 O7 Mn1 120.15(9) . 7_556 ?
Mn1 O1W H1A 122.8 . . ?
Mn1 O1W H1B 123.5 . . ?
H1A O1W H1B 113.4 . . ?
Mn1 O2W H2A 115.1 . . ?
Mn1 O2W H2B 117.1 . . ?
H2A O2W H2B 106.8 . . ?
Mn1 O3W H3A 119.0 . . ?
Mn1 O3W H3B 126.8 . . ?
H3A O3W H3B 113.9 . . ?
H4A O4W H4B 105.6 . . ?

loop_
_geom_bond_atom_site_label_1
_geom_bond_atom_site_label_2
_geom_bond_distance
_geom_bond_site_symmetry_2
_geom_bond_publ_flag
Mn1 O1W 2.1246(13) . ?
Mn1 O3W 2.1463(13) . ?
Mn1 O2W 2.1757(13) . ?
Mn1 O7 2.2093(11) 7_556 ?
Mn1 N2 2.2428(13) . ?
Mn1 N1 2.2829(13) 7_556 ?
N1 C5 1.3284(18) . ?
N1 N2 1.3338(17) . ?
N1 Mn1 2.2829(13) 7_556 ?
N2 N3 1.3156(18) . ?
N3 N4 1.3381(18) . ?
N4 C5 1.3253(19) . ?
C5 C6 1.496(2) . ?
C6 O8 1.2409(18) . ?
C6 O7 1.2551(18) . ?
O7 Mn1 2.2093(11) 7_556 ?
O1W H1A 0.7589 . ?
O1W H1B 0.7601 . ?
O2W H2A 0.7926 . ?
O2W H2B 0.8194 . ?
O3W H3A 0.8222 . ?
O3W H3B 0.7886 . ?
O4W H4A 0.8629 . ?
O4W H4B 0.7274 . ?
O5W H5A 0.8283 . ?
O6W H6 0.8829 . ?

loop_
_geom_hbond_atom_site_label_D
_geom_hbond_atom_site_label_H
_geom_hbond_atom_site_label_A
_geom_hbond_distance_DH
_geom_hbond_distance_HA
_geom_hbond_distance_DA
_geom_hbond_angle_DHA
_geom_hbond_site_symmetry_A
O1W H1A O5W 0.76 1.99 2.739(2) 167.2 1_455
O1W H1B O4W 0.76 2.03 2.7847(17) 174.3 2_656
O2W H2A O4W 0.79 1.91 2.6865(18) 166.4 .
O2W H2B O8 0.82 1.99 2.7870(17) 164.3 5_566
O3W H3A O8 0.82 1.95 2.7598(16) 169.2 7_456
O3W H3B N4 0.79 2.04 2.8182(17) 167.7 3_545
O4W H4A O6W 0.86 1.88 2.7315(17) 167.7 5_766
O4W H4B N3 0.73 2.17 2.8581(18) 157.2 1_655
O5W H5A O8 0.83 2.36 3.0554(12) 142.5 7_556
O5W H5A O2W 0.83 2.51 3.201(2) 141.9 3_545
O6W H6 O7 0.88 1.88 2.7630(14) 176.6 1_655
